data_7020122
loop_
_publ_author_name
'Alberding, Brian G.'
'Brown-Xu, Samantha E'
'Chisholm, Malcolm H.'
'Gustafson, Terry L.'
'Reed, Carly R.'
'Naseri, Vesal'

_publ_section_title
;
 Photophysical properties of MM quadruply bonded complexes (M = Mo, W)
 supported by carboxylate ligands: charge delocalization and dynamics in
 S(1) and T(1) states.
;
_journal_issue 42
_journal_name_full 'Dalton transactions (Cambridge, England : 2003)'
_journal_page_first 13097
_journal_page_last 13104
_journal_paper_doi 10.1039/c2dt30490b
_journal_volume 41
_journal_year 2012
_chemical_formula_moiety 'C70 H76 Mo2 O10 S2, 2(C7 H8)'
_chemical_formula_sum 'C84 H92 Mo2 O10 S2'
_chemical_formula_weight 1517.58
_chemical_name_common Mo2(O2CCC-9-Anth)2(TiPB)2
_chemical_name_systematic
;
?
;
_space_group_IT_number 14
_symmetry_cell_setting monoclinic
_symmetry_space_group_name_Hall '-P 2yn'
_symmetry_space_group_name_H-M 'P 1 21/n 1'
_atom_sites_solution_hydrogens geom
_atom_sites_solution_primary direct
_atom_sites_solution_secondary difmap
_audit_conform_dict_location ftp://ftp.iucr.org/pub/cif_core.dic
_audit_conform_dict_name cif_core.dic
_audit_conform_dict_version 2.4
_audit_creation_date 2012-02-23T14:17:00-00:00
_audit_creation_method 'WinGX routine CIF_UPDATE'
_cell_angle_alpha 90
_cell_angle_beta 94.0908(2)
_cell_angle_gamma 90
_cell_formula_units_Z 2
_cell_length_a 9.75360(10)
_cell_length_b 14.60210(10)
_cell_length_c 26.2150(2)
_cell_measurement_reflns_used 8834
_cell_measurement_temperature 180(2)
_cell_measurement_theta_max 27.48
_cell_measurement_theta_min 2.04
_cell_volume 3724.11(5)
_computing_cell_refinement 'HKL Scalepack (Otwinowski & Minor 1997)'
_computing_data_collection 'Collect (Nonius BV, 1997-2000)'
_computing_data_reduction 'HKL Denzo and Scalepack (Otwinowski & Minor 1997)'
_computing_structure_refinement 'SHELXL-97 (Sheldrick, 1997)'
_computing_structure_solution 'SHELXS-97 (Sheldrick, 1990)'
_diffrn_ambient_temperature 180(2)
_diffrn_detector_area_resol_mean 9
_diffrn_measured_fraction_theta_full 0.999
_diffrn_measured_fraction_theta_max 0.999
_diffrn_measurement_device '95mm CCD camera on \k-goniostat'
_diffrn_measurement_device_type 'CCD plate'
_diffrn_measurement_method CCD
_diffrn_orient_matrix_type 'by Nonius Collect from scalepack cell'
_diffrn_orient_matrix_UB_11 -0.0100366
_diffrn_orient_matrix_UB_12 -0.0474622
_diffrn_orient_matrix_UB_13 -0.0275122
_diffrn_orient_matrix_UB_21 -0.0782017
_diffrn_orient_matrix_UB_22 0.0352448
_diffrn_orient_matrix_UB_23 -0.0171572
_diffrn_orient_matrix_UB_31 0.0659481
_diffrn_orient_matrix_UB_32 0.0345703
_diffrn_orient_matrix_UB_33 -0.02028
_diffrn_radiation_monochromator graphite
_diffrn_radiation_type MoK\a
_diffrn_radiation_wavelength 0.71073
_diffrn_reflns_av_R_equivalents 0.0192
_diffrn_reflns_av_unetI/netI 0.0294
_diffrn_reflns_limit_h_max 12
_diffrn_reflns_limit_h_min -12
_diffrn_reflns_limit_k_max 18
_diffrn_reflns_limit_k_min -18
_diffrn_reflns_limit_l_max 32
_diffrn_reflns_limit_l_min -32
_diffrn_reflns_number 14852
_diffrn_reflns_theta_full 26.37
_diffrn_reflns_theta_max 26.37
_diffrn_reflns_theta_min 2.59
_exptl_absorpt_coefficient_mu 0.452
_exptl_absorpt_correction_T_max 0.947
_exptl_absorpt_correction_T_min 0.922
_exptl_absorpt_correction_type multi-scan
_exptl_absorpt_process_details 'HKL Scalepack (Otwinowski & Minor, 1997)'
_exptl_crystal_colour 'dark brown'
_exptl_crystal_density_diffrn 1.353
_exptl_crystal_density_method 'not measured'
_exptl_crystal_description 'rectangular rod'
_exptl_crystal_F_000 1584
_exptl_crystal_size_max 0.35
_exptl_crystal_size_mid 0.15
_exptl_crystal_size_min 0.12
_refine_diff_density_max 0.707
_refine_diff_density_min -0.578
_refine_diff_density_rms 0.055
_refine_ls_extinction_method none
_refine_ls_goodness_of_fit_ref 1.024
_refine_ls_hydrogen_treatment constr
_refine_ls_matrix_type full
_refine_ls_number_parameters 451
_refine_ls_number_reflns 7605
_refine_ls_number_restraints 0
_refine_ls_restrained_S_all 1.024
_refine_ls_R_factor_all 0.0425
_refine_ls_R_factor_gt 0.0305
_refine_ls_shift/su_max 0.001
_refine_ls_shift/su_mean 0
_refine_ls_structure_factor_coef Fsqd
_refine_ls_weighting_details 'calc w=1/[\s^2^(Fo^2^)+(0.0323P)^2^+2.4240P] where P=(Fo^2^+2Fc^2^)/3'
_refine_ls_weighting_scheme calc
_refine_ls_wR_factor_gt 0.0704
_refine_ls_wR_factor_ref 0.0751
_reflns_number_gt 6283
_reflns_number_total 7605
_reflns_threshold_expression >2sigma(I)
_cod_data_source_file c2dt30490b.txt
_cod_data_source_block shelx2
_cod_depositor_comments
;
The following automatic conversions were performed:

'_symmetry_cell_setting' value 'MONOCLINIC' changed to 'monoclinic'
according to /home/saulius/struct/CIF-dictionaries/cif_core.dic
dictionary named 'cif_core.dic' version 2.4.2 from 2011-04-26.

Automatic conversion script
Id: cif_fix_values 1891 2012-01-12 08:04:46Z andrius 
;
_cod_original_sg_symbol_H-M 'P 21/n'
_cod_database_code 7020122

loop_
_symmetry_equiv_pos_as_xyz
'x, y, z'
'-x+1/2, y+1/2, -z+1/2'
'-x, -y, -z'
'x-1/2, -y-1/2, z-1/2'

loop_
_atom_site_label
_atom_site_type_symbol
_atom_site_fract_x
_atom_site_fract_y
_atom_site_fract_z
_atom_site_U_iso_or_equiv
_atom_site_adp_type
_atom_site_occupancy
_atom_site_symmetry_multiplicity
_atom_site_calc_flag
_atom_site_refinement_flags
Mo1 Mo 0.586394(16) 0.529671(11) 0.484173(6) 0.02188(6) Uani 1 1 d .
O1 O 0.47136(13) 0.33596(9) 0.49605(5) 0.0279(3) Uani 1 1 d .
O2 O 0.65502(13) 0.39831(9) 0.46304(5) 0.0271(3) Uani 1 1 d .
O3 O 0.52390(13) 0.45479(9) 0.58816(5) 0.0267(3) Uani 1 1 d .
O4 O 0.70497(13) 0.51640(9) 0.55395(5) 0.0262(3) Uani 1 1 d .
C1 C 0.5839(2) 0.32934(14) 0.47481(8) 0.0278(5) Uani 1 1 d .
C2 C 0.6408(2) 0.24029(15) 0.46438(9) 0.0333(5) Uani 1 1 d .
C3 C 0.7067(2) 0.17297(15) 0.45792(8) 0.0332(5) Uani 1 1 d .
C4 C 0.7959(2) 0.09765(15) 0.44894(8) 0.0311(5) Uani 1 1 d .
C5 C 0.7428(2) 0.00870(15) 0.43991(8) 0.0314(5) Uani 1 1 d .
C6 C 0.6018(2) -0.01364(16) 0.44403(8) 0.0364(5) Uani 1 1 d .
H6A H 0.5391 0.033 0.4523 0.044 Uiso 1 1 calc R
C7 C 0.5558(3) -0.10066(17) 0.43635(9) 0.0428(6) Uani 1 1 d .
H7A H 0.4617 -0.1142 0.4399 0.051 Uiso 1 1 calc R
C8 C 0.6459(3) -0.17149(17) 0.42312(9) 0.0461(6) Uani 1 1 d .
H8A H 0.612 -0.2319 0.4175 0.055 Uiso 1 1 calc R
C9 C 0.7804(3) -0.15293(16) 0.41855(9) 0.0433(6) Uani 1 1 d .
H9A H 0.8398 -0.2007 0.4093 0.052 Uiso 1 1 calc R
C10 C 0.8350(2) -0.06323(16) 0.42735(8) 0.0349(5) Uani 1 1 d .
C11 C 0.9747(3) -0.04354(16) 0.42561(9) 0.0391(6) Uani 1 1 d .
H11A H 1.035 -0.091 0.4166 0.047 Uiso 1 1 calc R
C12 C 1.0290(2) 0.04292(16) 0.43659(8) 0.0351(5) Uani 1 1 d .
C13 C 1.1735(3) 0.06193(19) 0.43677(9) 0.0439(6) Uani 1 1 d .
H13A H 1.2346 0.0145 0.4283 0.053 Uiso 1 1 calc R
C14 C 1.2244(3) 0.14587(19) 0.44879(10) 0.0472(6) Uani 1 1 d .
H14A H 1.3204 0.1569 0.4486 0.057 Uiso 1 1 calc R
C15 C 1.1354(3) 0.21722(18) 0.46168(9) 0.0455(6) Uani 1 1 d .
H15A H 1.1722 0.2757 0.4707 0.055 Uiso 1 1 calc R
C16 C 0.9972(2) 0.20282(16) 0.46127(9) 0.0381(5) Uani 1 1 d .
H16A H 0.9387 0.2519 0.4694 0.046 Uiso 1 1 calc R
C17 C 0.9392(2) 0.11580(15) 0.44885(8) 0.0326(5) Uani 1 1 d .
C18 C 0.6485(2) 0.48107(13) 0.59174(8) 0.0260(4) Uani 1 1 d .
C19 C 0.7327(2) 0.47134(14) 0.64152(8) 0.0273(4) Uani 1 1 d .
C20 C 0.7706(2) 0.38375(15) 0.65988(8) 0.0303(5) Uani 1 1 d .
C21 C 0.8555(2) 0.37778(16) 0.70466(8) 0.0356(5) Uani 1 1 d .
H21A H 0.8828 0.3189 0.717 0.043 Uiso 1 1 calc R
C201 C 0.7262(3) 0.29753(15) 0.62994(9) 0.0401(6) Uani 1 1 d .
H20A H 0.6326 0.3092 0.6132 0.048 Uiso 1 1 calc R
C202 C 0.7170(4) 0.21285(19) 0.66330(12) 0.0700(9) Uani 1 1 d .
H20B H 0.6754 0.1626 0.6428 0.105 Uiso 1 1 calc R
H20C H 0.6602 0.2264 0.6917 0.105 Uiso 1 1 calc R
H20D H 0.8094 0.195 0.6768 0.105 Uiso 1 1 calc R
C203 C 0.8227(3) 0.2804(2) 0.58780(11) 0.0602(8) Uani 1 1 d .
H20E H 0.8225 0.3339 0.5652 0.09 Uiso 1 1 calc R
H20F H 0.7917 0.2264 0.568 0.09 Uiso 1 1 calc R
H20G H 0.916 0.27 0.6031 0.09 Uiso 1 1 calc R
C22 C 0.9019(2) 0.45458(15) 0.73210(8) 0.0350(5) Uani 1 1 d .
C221 C 0.9896(3) 0.44299(17) 0.78189(9) 0.0462(6) Uani 1 1 d .
H22A H 1.0393 0.3832 0.7805 0.055 Uiso 1 1 calc R
C222 C 0.8976(4) 0.4393(2) 0.82656(10) 0.0705(10) Uani 1 1 d .
H22B H 0.8256 0.3932 0.8195 0.106 Uiso 1 1 calc R
H22C H 0.8552 0.4994 0.8309 0.106 Uiso 1 1 calc R
H22D H 0.9529 0.4228 0.8579 0.106 Uiso 1 1 calc R
C223 C 1.0962(3) 0.5185(2) 0.79174(10) 0.0554(7) Uani 1 1 d .
H22E H 1.1541 0.5223 0.7628 0.083 Uiso 1 1 calc R
H22F H 1.1536 0.5045 0.823 0.083 Uiso 1 1 calc R
H22G H 1.0494 0.5771 0.7958 0.083 Uiso 1 1 calc R
C23 C 0.8606(2) 0.54003(15) 0.71342(8) 0.0340(5) Uani 1 1 d .
H23A H 0.89 0.5931 0.7321 0.041 Uiso 1 1 calc R
C24 C 0.7777(2) 0.55064(14) 0.66827(8) 0.0298(5) Uani 1 1 d .
C241 C 0.7338(2) 0.64545(15) 0.64941(9) 0.0371(5) Uani 1 1 d .
H24A H 0.7329 0.645 0.6112 0.045 Uiso 1 1 calc R
C242 C 0.5878(3) 0.66608(19) 0.66354(14) 0.0647(8) Uani 1 1 d .
H24B H 0.5586 0.7256 0.6493 0.097 Uiso 1 1 calc R
H24C H 0.5857 0.6676 0.7009 0.097 Uiso 1 1 calc R
H24D H 0.5255 0.6183 0.6495 0.097 Uiso 1 1 calc R
C243 C 0.8316(3) 0.72131(16) 0.66902(10) 0.0468(6) Uani 1 1 d .
H24E H 0.9262 0.7042 0.663 0.07 Uiso 1 1 calc R
H24F H 0.8236 0.73 0.7058 0.07 Uiso 1 1 calc R
H24G H 0.8078 0.7784 0.6509 0.07 Uiso 1 1 calc R
C100 C 0.5782(4) 0.6182(3) 0.23266(15) 0.0826(11) Uani 1 1 d .
C101 C 0.6065(6) 0.6674(4) 0.27775(18) 0.122(2) Uani 1 1 d .
H10A H 0.5659 0.65 0.3082 0.146 Uiso 1 1 calc R
C102 C 0.6964(8) 0.7438(4) 0.2778(2) 0.142(3) Uani 1 1 d .
H10B H 0.7181 0.7768 0.3085 0.171 Uiso 1 1 calc R
C103 C 0.7515(5) 0.7697(3) 0.2339(2) 0.1176(17) Uani 1 1 d .
H10C H 0.8103 0.8215 0.2338 0.141 Uiso 1 1 calc R
C104 C 0.7228(4) 0.7219(3) 0.19026(18) 0.0912(12) Uani 1 1 d .
H10D H 0.7615 0.7399 0.1596 0.109 Uiso 1 1 calc R
C105 C 0.6376(4) 0.6471(3) 0.19051(13) 0.0750(10) Uani 1 1 d .
H10E H 0.6195 0.6141 0.1595 0.09 Uiso 1 1 calc R
C106 C 0.4896(5) 0.5356(4) 0.2310(2) 0.145(2) Uani 1 1 d .
H10F H 0.4343 0.5336 0.1983 0.217 Uiso 1 1 calc R
H10G H 0.4287 0.538 0.2591 0.217 Uiso 1 1 calc R
H10H H 0.5473 0.4807 0.2345 0.217 Uiso 1 1 calc R
O300 O 0.79286(19) 0.58444(13) 0.44171(8) 0.0602(5) Uani 1 1 d .
S300 S 0.88770(9) 0.54866(6) 0.40321(4) 0.0706(3) Uani 1 1 d .
C302 C 0.7834(4) 0.4878(3) 0.35636(13) 0.0943(13) Uani 1 1 d .
H30A H 0.7211 0.5306 0.3375 0.142 Uiso 1 1 calc R
H30B H 0.7295 0.4415 0.3732 0.142 Uiso 1 1 calc R
H30C H 0.842 0.4577 0.3325 0.142 Uiso 1 1 calc R
C301 C 0.9687(3) 0.4502(3) 0.43154(15) 0.0797(11) Uani 1 1 d .
H30D H 1.0348 0.4691 0.4595 0.12 Uiso 1 1 calc R
H30E H 1.0169 0.4169 0.4057 0.12 Uiso 1 1 calc R
H30F H 0.8991 0.4103 0.4451 0.12 Uiso 1 1 calc R

loop_
_atom_site_aniso_label
_atom_site_aniso_U_11
_atom_site_aniso_U_22
_atom_site_aniso_U_33
_atom_site_aniso_U_23
_atom_site_aniso_U_13
_atom_site_aniso_U_12
Mo1 0.01777(9) 0.02234(9) 0.02540(9) -0.00069(7) 0.00067(6) 0.00098(7)
O1 0.0242(7) 0.0230(7) 0.0372(8) -0.0017(6) 0.0060(6) 0.0005(6)
O2 0.0225(7) 0.0247(7) 0.0344(8) -0.0019(6) 0.0047(6) 0.0027(6)
O3 0.0225(7) 0.0310(8) 0.0264(7) 0.0019(6) -0.0003(6) 0.0006(6)
O4 0.0209(7) 0.0306(8) 0.0268(7) 0.0004(6) -0.0007(5) -0.0007(6)
C1 0.0272(11) 0.0253(11) 0.0303(11) -0.0024(8) -0.0008(9) 0.0035(9)
C2 0.0319(12) 0.0288(12) 0.0394(12) -0.0010(10) 0.0046(9) 0.0016(10)
C3 0.0358(12) 0.0302(12) 0.0337(12) -0.0004(9) 0.0030(9) 0.0032(10)
C4 0.0375(12) 0.0290(11) 0.0269(11) 0.0007(9) 0.0038(9) 0.0097(9)
C5 0.0389(12) 0.0305(12) 0.0247(11) 0.0014(9) 0.0010(9) 0.0077(9)
C6 0.0397(12) 0.0369(13) 0.0321(12) -0.0005(10) -0.0002(10) 0.0075(10)
C7 0.0459(14) 0.0422(14) 0.0395(13) -0.0008(11) -0.0027(11) -0.0031(11)
C8 0.0654(18) 0.0312(13) 0.0407(14) -0.0040(11) -0.0029(12) -0.0024(12)
C9 0.0571(16) 0.0305(13) 0.0419(14) -0.0046(11) 0.0007(11) 0.0098(11)
C10 0.0452(13) 0.0305(11) 0.0287(11) -0.0008(9) 0.0014(10) 0.0106(10)
C11 0.0451(14) 0.0357(13) 0.0370(13) 0.0016(10) 0.0066(10) 0.0181(11)
C12 0.0394(13) 0.0377(13) 0.0285(11) 0.0061(10) 0.0041(9) 0.0103(10)
C13 0.0381(13) 0.0545(16) 0.0396(14) 0.0090(12) 0.0063(10) 0.0150(12)
C14 0.0366(13) 0.0576(17) 0.0472(15) 0.0150(13) 0.0029(11) 0.0024(12)
C15 0.0500(15) 0.0417(14) 0.0446(14) 0.0087(12) 0.0020(11) -0.0054(12)
C16 0.0432(13) 0.0330(13) 0.0383(13) 0.0018(10) 0.0045(10) 0.0055(10)
C17 0.0370(12) 0.0314(12) 0.0295(11) 0.0037(9) 0.0028(9) 0.0073(10)
C18 0.0249(10) 0.0235(11) 0.0292(10) -0.0019(9) -0.0002(8) 0.0031(8)
C19 0.0241(10) 0.0306(11) 0.0270(10) 0.0007(9) 0.0002(8) 0.0001(9)
C20 0.0308(11) 0.0286(11) 0.0309(11) -0.0019(9) -0.0010(9) 0.0015(9)
C21 0.0414(13) 0.0287(12) 0.0354(12) 0.0012(10) -0.0057(10) 0.0053(10)
C201 0.0477(14) 0.0287(12) 0.0412(13) -0.0014(10) -0.0144(11) 0.0019(10)
C202 0.108(3) 0.0344(15) 0.0630(19) 0.0023(14) -0.0230(18) -0.0205(16)
C203 0.0701(19) 0.0467(16) 0.0625(18) -0.0221(14) -0.0034(15) 0.0084(14)
C22 0.0361(12) 0.0360(13) 0.0317(12) -0.0021(9) -0.0053(9) 0.0046(10)
C221 0.0593(16) 0.0373(13) 0.0386(14) -0.0052(11) -0.0192(12) 0.0083(12)
C222 0.096(2) 0.075(2) 0.0369(15) 0.0113(14) -0.0158(15) -0.0386(19)
C223 0.0447(15) 0.080(2) 0.0393(14) 0.0015(14) -0.0128(11) -0.0068(14)
C23 0.0388(12) 0.0311(12) 0.0313(11) -0.0068(9) -0.0032(9) 0.0017(10)
C24 0.0303(11) 0.0289(11) 0.0300(11) -0.0013(9) 0.0008(9) 0.0024(9)
C241 0.0445(13) 0.0298(12) 0.0358(12) -0.0016(10) -0.0049(10) 0.0047(10)
C242 0.0484(16) 0.0404(16) 0.104(3) -0.0015(16) -0.0055(16) 0.0118(13)
C243 0.0593(16) 0.0320(13) 0.0477(15) 0.0001(11) -0.0053(12) -0.0007(12)
C100 0.074(2) 0.097(3) 0.078(3) 0.022(2) 0.0170(19) 0.038(2)
C101 0.167(5) 0.129(4) 0.072(3) 0.009(3) 0.029(3) 0.087(4)
C102 0.222(7) 0.115(5) 0.085(4) -0.033(3) -0.021(4) 0.085(5)
C103 0.120(4) 0.098(4) 0.130(4) -0.020(3) -0.017(3) 0.042(3)
C104 0.081(3) 0.090(3) 0.103(3) 0.006(3) 0.008(2) 0.027(2)
C105 0.066(2) 0.095(3) 0.063(2) 0.0112(19) -0.0002(17) 0.024(2)
C106 0.083(3) 0.151(5) 0.202(6) 0.063(4) 0.026(4) 0.002(3)
O300 0.0534(11) 0.0451(11) 0.0865(15) -0.0140(10) 0.0361(10) -0.0142(9)
S300 0.0657(5) 0.0597(5) 0.0929(6) 0.0001(4) 0.0514(5) -0.0116(4)
C302 0.112(3) 0.124(3) 0.0485(19) -0.006(2) 0.017(2) 0.011(3)
C301 0.0352(15) 0.094(3) 0.112(3) 0.002(2) 0.0158(17) 0.0064(16)

loop_
_atom_type_symbol
_atom_type_description
_atom_type_scat_dispersion_real
_atom_type_scat_dispersion_imag
_atom_type_scat_source
C C 0.0033 0.0016 'International Tables Vol C Tables 4.2.6.8 and 6.1.1.4'
H H 0 0 'International Tables Vol C Tables 4.2.6.8 and 6.1.1.4'
O O 0.0106 0.006 'International Tables Vol C Tables 4.2.6.8 and 6.1.1.4'
Mo Mo -1.6832 0.6857 'International Tables Vol C Tables 4.2.6.8 and 6.1.1.4'
S S 0.1246 0.1234 'International Tables Vol C Tables 4.2.6.8 and 6.1.1.4'

loop_
_geom_angle_atom_site_label_1
_geom_angle_atom_site_label_2
_geom_angle_atom_site_label_3
_geom_angle
_geom_angle_site_symmetry_1
_geom_angle_site_symmetry_3
O4 Mo1 O1 90.68(5) . 3_666
O4 Mo1 Mo1 91.44(4) . 3_666
O1 Mo1 Mo1 92.88(4) 3_666 3_666
O4 Mo1 O2 88.84(5) . .
O1 Mo1 O2 176.69(5) 3_666 .
Mo1 Mo1 O2 90.41(4) 3_666 .
O4 Mo1 O3 176.98(5) . 3_666
O1 Mo1 O3 89.60(5) 3_666 3_666
Mo1 Mo1 O3 91.55(4) 3_666 3_666
O2 Mo1 O3 90.72(5) . 3_666
O4 Mo1 O300 90.36(7) . .
O1 Mo1 O300 92.83(6) 3_666 .
Mo1 Mo1 O300 173.99(4) 3_666 .
O2 Mo1 O300 83.90(6) . .
O3 Mo1 O300 86.63(7) 3_666 .
C1 O1 Mo1 115.57(13) . 3_666
C1 O2 Mo1 117.72(12) . .
C18 O3 Mo1 117.02(13) . 3_666
C18 O4 Mo1 118.15(12) . .
O1 C1 O2 123.31(18) . .
O1 C1 C2 120.43(19) . .
O2 C1 C2 116.23(18) . .
C3 C2 C1 169.9(2) . .
C2 C3 C4 174.7(2) . .
C5 C4 C17 121.33(19) . .
C5 C4 C3 120.9(2) . .
C17 C4 C3 117.8(2) . .
C4 C5 C6 122.9(2) . .
C4 C5 C10 118.9(2) . .
C6 C5 C10 118.3(2) . .
C7 C6 C5 120.9(2) . .
C7 C6 H6A 119.6 . .
C5 C6 H6A 119.6 . .
C6 C7 C8 121.0(2) . .
C6 C7 H7A 119.5 . .
C8 C7 H7A 119.5 . .
C9 C8 C7 119.9(2) . .
C9 C8 H8A 120.1 . .
C7 C8 H8A 120.1 . .
C8 C9 C10 121.5(2) . .
C8 C9 H9A 119.3 . .
C10 C9 H9A 119.3 . .
C11 C10 C9 122.5(2) . .
C11 C10 C5 119.0(2) . .
C9 C10 C5 118.4(2) . .
C12 C11 C10 122.6(2) . .
C12 C11 H11A 118.7 . .
C10 C11 H11A 118.7 . .
C11 C12 C17 119.4(2) . .
C11 C12 C13 122.4(2) . .
C17 C12 C13 118.2(2) . .
C14 C13 C12 121.4(2) . .
C14 C13 H13A 119.3 . .
C12 C13 H13A 119.3 . .
C13 C14 C15 120.2(2) . .
C13 C14 H14A 119.9 . .
C15 C14 H14A 119.9 . .
C16 C15 C14 120.6(2) . .
C16 C15 H15A 119.7 . .
C14 C15 H15A 119.7 . .
C15 C16 C17 121.2(2) . .
C15 C16 H16A 119.4 . .
C17 C16 H16A 119.4 . .
C16 C17 C4 122.8(2) . .
C16 C17 C12 118.5(2) . .
C4 C17 C12 118.7(2) . .
O3 C18 O4 121.84(18) . .
O3 C18 C19 119.81(18) . .
O4 C18 C19 118.35(17) . .
C20 C19 C24 120.84(19) . .
C20 C19 C18 119.91(18) . .
C24 C19 C18 119.20(18) . .
C21 C20 C19 118.17(19) . .
C21 C20 C201 120.75(19) . .
C19 C20 C201 121.00(19) . .
C20 C21 C22 122.6(2) . .
C20 C21 H21A 118.7 . .
C22 C21 H21A 118.7 . .
C202 C201 C203 110.4(2) . .
C202 C201 C20 113.6(2) . .
C203 C201 C20 109.9(2) . .
C202 C201 H20A 107.6 . .
C203 C201 H20A 107.6 . .
C20 C201 H20A 107.6 . .
C201 C202 H20B 109.5 . .
C201 C202 H20C 109.5 . .
H20B C202 H20C 109.5 . .
C201 C202 H20D 109.5 . .
H20B C202 H20D 109.5 . .
H20C C202 H20D 109.5 . .
C201 C203 H20E 109.5 . .
C201 C203 H20F 109.5 . .
H20E C203 H20F 109.5 . .
C201 C203 H20G 109.5 . .
H20E C203 H20G 109.5 . .
H20F C203 H20G 109.5 . .
C23 C22 C21 117.8(2) . .
C23 C22 C221 122.3(2) . .
C21 C22 C221 119.8(2) . .
C22 C221 C223 113.6(2) . .
C22 C221 C222 109.7(2) . .
C223 C221 C222 109.1(2) . .
C22 C221 H22A 108.1 . .
C223 C221 H22A 108.1 . .
C222 C221 H22A 108.1 . .
C221 C222 H22B 109.5 . .
C221 C222 H22C 109.5 . .
H22B C222 H22C 109.5 . .
C221 C222 H22D 109.5 . .
H22B C222 H22D 109.5 . .
H22C C222 H22D 109.5 . .
C221 C223 H22E 109.5 . .
C221 C223 H22F 109.5 . .
H22E C223 H22F 109.5 . .
C221 C223 H22G 109.5 . .
H22E C223 H22G 109.5 . .
H22F C223 H22G 109.5 . .
C22 C23 C24 122.4(2) . .
C22 C23 H23A 118.8 . .
C24 C23 H23A 118.8 . .
C23 C24 C19 118.23(19) . .
C23 C24 C241 120.65(19) . .
C19 C24 C241 121.09(19) . .
C24 C241 C242 110.3(2) . .
C24 C241 C243 113.36(19) . .
C242 C241 C243 110.3(2) . .
C24 C241 H24A 107.6 . .
C242 C241 H24A 107.6 . .
C243 C241 H24A 107.6 . .
C241 C242 H24B 109.5 . .
C241 C242 H24C 109.5 . .
H24B C242 H24C 109.5 . .
C241 C242 H24D 109.5 . .
H24B C242 H24D 109.5 . .
H24C C242 H24D 109.5 . .
C241 C243 H24E 109.5 . .
C241 C243 H24F 109.5 . .
H24E C243 H24F 109.5 . .
C241 C243 H24G 109.5 . .
H24E C243 H24G 109.5 . .
H24F C243 H24G 109.5 . .
C105 C100 C101 117.5(5) . .
C105 C100 C106 120.9(5) . .
C101 C100 C106 121.6(5) . .
C100 C101 C102 119.4(5) . .
C100 C101 H10A 120.3 . .
C102 C101 H10A 120.3 . .
C103 C102 C101 120.0(5) . .
C103 C102 H10B 120 . .
C101 C102 H10B 120 . .
C104 C103 C102 120.2(6) . .
C104 C103 H10C 119.9 . .
C102 C103 H10C 119.9 . .
C103 C104 C105 119.7(5) . .
C103 C104 H10D 120.1 . .
C105 C104 H10D 120.1 . .
C100 C105 C104 123.2(4) . .
C100 C105 H10E 118.4 . .
C104 C105 H10E 118.4 . .
C100 C106 H10F 109.5 . .
C100 C106 H10G 109.5 . .
H10F C106 H10G 109.5 . .
C100 C106 H10H 109.5 . .
H10F C106 H10H 109.5 . .
H10G C106 H10H 109.5 . .
S300 O300 Mo1 137.56(11) . .
O300 S300 C302 106.70(16) . .
O300 S300 C301 106.02(15) . .
C302 S300 C301 95.73(19) . .
S300 C302 H30A 109.5 . .
S300 C302 H30B 109.5 . .
H30A C302 H30B 109.5 . .
S300 C302 H30C 109.5 . .
H30A C302 H30C 109.5 . .
H30B C302 H30C 109.5 . .
S300 C301 H30D 109.5 . .
S300 C301 H30E 109.5 . .
H30D C301 H30E 109.5 . .
S300 C301 H30F 109.5 . .
H30D C301 H30F 109.5 . .
H30E C301 H30F 109.5 . .

loop_
_geom_bond_atom_site_label_1
_geom_bond_atom_site_label_2
_geom_bond_distance
_geom_bond_site_symmetry_2
Mo1 O4 2.1022(15) .
Mo1 O1 2.1160(14) 3_666
Mo1 Mo1 2.1164(6) 3_666
Mo1 O2 2.1184(14) .
Mo1 O3 2.1243(15) 3_666
Mo1 O300 2.5007(18) .
O1 C1 1.270(2) .
O1 Mo1 2.1160(14) 3_666
O2 C1 1.273(2) .
O3 C18 1.272(2) .
O3 Mo1 2.1243(15) 3_666
O4 C18 1.276(2) .
C1 C2 1.448(3) .
C2 C3 1.193(3) .
C3 C4 1.432(3) .
C4 C5 1.412(3) .
C4 C17 1.423(3) .
C5 C6 1.425(3) .
C5 C10 1.436(3) .
C6 C7 1.358(3) .
C6 H6A 0.95 .
C7 C8 1.416(3) .
C7 H7A 0.95 .
C8 C9 1.353(4) .
C8 H8A 0.95 .
C9 C10 1.426(3) .
C9 H9A 0.95 .
C10 C11 1.397(3) .
C11 C12 1.392(3) .
C11 H11A 0.95 .
C12 C17 1.429(3) .
C12 C13 1.436(3) .
C13 C14 1.351(4) .
C13 H13A 0.95 .
C14 C15 1.413(4) .
C14 H14A 0.95 .
C15 C16 1.363(3) .
C15 H15A 0.95 .
C16 C17 1.419(3) .
C16 H16A 0.95 .
C18 C19 1.498(3) .
C19 C20 1.407(3) .
C19 C24 1.408(3) .
C20 C21 1.390(3) .
C20 C201 1.530(3) .
C21 C22 1.391(3) .
C21 H21A 0.95 .
C201 C202 1.521(4) .
C201 C203 1.522(4) .
C201 H20A 1 .
C202 H20B 0.98 .
C202 H20C 0.98 .
C202 H20D 0.98 .
C203 H20E 0.98 .
C203 H20F 0.98 .
C203 H20G 0.98 .
C22 C23 1.390(3) .
C22 C221 1.518(3) .
C221 C223 1.524(4) .
C221 C222 1.526(4) .
C221 H22A 1 .
C222 H22B 0.98 .
C222 H22C 0.98 .
C222 H22D 0.98 .
C223 H22E 0.98 .
C223 H22F 0.98 .
C223 H22G 0.98 .
C23 C24 1.394(3) .
C23 H23A 0.95 .
C24 C241 1.521(3) .
C241 C242 1.527(4) .
C241 C243 1.527(3) .
C241 H24A 1 .
C242 H24B 0.98 .
C242 H24C 0.98 .
C242 H24D 0.98 .
C243 H24E 0.98 .
C243 H24F 0.98 .
C243 H24G 0.98 .
C100 C105 1.352(5) .
C100 C101 1.394(6) .
C100 C106 1.482(6) .
C101 C102 1.418(8) .
C101 H10A 0.95 .
C102 C103 1.359(7) .
C102 H10B 0.95 .
C103 C104 1.351(6) .
C103 H10C 0.95 .
C104 C105 1.372(5) .
C104 H10D 0.95 .
C105 H10E 0.95 .
C106 H10F 0.98 .
C106 H10G 0.98 .
C106 H10H 0.98 .
O300 S300 1.5101(19) .
S300 C302 1.776(4) .
S300 C301 1.777(4) .
C302 H30A 0.98 .
C302 H30B 0.98 .
C302 H30C 0.98 .
C301 H30D 0.98 .
C301 H30E 0.98 .
C301 H30F 0.98 .
